data_7036141
loop_
_publ_author_name
'Zhao, Rong-Qing'
'Liu, Xing'
'Zhou, Jian'
'Xiao, Hong-Ping'
'Zou, Hua-Hong'
'Fu, Lianshe'
'Tang, Qiuling'
'Tan, Xiao-Feng'

_publ_section_title
;
 The first examples of 1-D organic hybrid lanthanoid thioarsenates based
 on two [As(V)S4](3-) linkage modes.
;
_journal_issue 14
_journal_name_full 'Dalton transactions (Cambridge, England : 2003)'
_journal_page_first 6015
_journal_page_last 6022
_journal_paper_doi 10.1039/c5dt02188j
_journal_volume 45
_journal_year 2016
_chemical_formula_moiety 'C8 H26 As Er N6 S4'
_chemical_formula_sum 'C8 H26 As Er N6 S4'
_chemical_formula_weight 576.77
_chemical_name_systematic
; 
 ? 
;
_space_group_IT_number 61
_symmetry_cell_setting orthorhombic
_symmetry_space_group_name_Hall '-P 2ac 2ab'
_symmetry_space_group_name_H-M 'P b c a'
_atom_sites_solution_hydrogens geom
_atom_sites_solution_primary direct
_atom_sites_solution_secondary difmap
_audit_creation_method SHELXL-97
_audit_update_record
;
2015-07-22 deposited with the CCDC.
2015-08-10 downloaded from the CCDC.
;
_cell_angle_alpha 90.00
_cell_angle_beta 90.00
_cell_angle_gamma 90.00
_cell_formula_units_Z 8
_cell_length_a 8.9342(8)
_cell_length_b 15.4964(14)
_cell_length_c 25.966(2)
_cell_measurement_reflns_used 6775
_cell_measurement_temperature 193(2)
_cell_measurement_theta_max 28.4198
_cell_measurement_theta_min 2.6287
_cell_volume 3594.9(5)
_computing_cell_refinement 'CrystalClear, Ver. 1.30 (Rigaku/MSC, 2001)'
_computing_data_collection 'CrystalClear, Ver. 1.30 (Rigaku/MSC, 2001)'
_computing_data_reduction 'CrystalStructure, Ver. 3.60 (Rigaku/MSC, 2004)'
_computing_molecular_graphics 'ORTEPII (Johnson, 1976)'
_computing_publication_material SHELXL97
_computing_structure_refinement 'SHELXL97 (Sheldrick, 1997)'
_computing_structure_solution 'SHELXS97 (Sheldrick, 1990)'
_diffrn_ambient_temperature 193(2)
_diffrn_detector_area_resol_mean 7.31
_diffrn_measured_fraction_theta_full 0.993
_diffrn_measured_fraction_theta_max 0.993
_diffrn_measurement_device_type 'Rigaku Mercury'
_diffrn_measurement_method \w
_diffrn_radiation_monochromator graphite
_diffrn_radiation_source 'fine-focus sealed tube'
_diffrn_radiation_type MoK\a
_diffrn_radiation_wavelength 0.71073
_diffrn_reflns_av_R_equivalents 0.0285
_diffrn_reflns_av_unetI/netI 0.0247
_diffrn_reflns_limit_h_max 10
_diffrn_reflns_limit_h_min -10
_diffrn_reflns_limit_k_max 16
_diffrn_reflns_limit_k_min -18
_diffrn_reflns_limit_l_max 27
_diffrn_reflns_limit_l_min -30
_diffrn_reflns_number 14423
_diffrn_reflns_theta_full 25.10
_diffrn_reflns_theta_max 25.10
_diffrn_reflns_theta_min 1.57
_exptl_absorpt_coefficient_mu 6.956
_exptl_absorpt_correction_T_max 0.6061
_exptl_absorpt_correction_T_min 0.4890
_exptl_absorpt_correction_type multi-scan
_exptl_absorpt_process_details 'Jacobson, R. (1998) Private communication'
_exptl_crystal_colour yellow
_exptl_crystal_density_diffrn 2.131
_exptl_crystal_density_method 'not measured'
_exptl_crystal_description block
_exptl_crystal_F_000 2248
_exptl_crystal_size_max 0.12
_exptl_crystal_size_mid 0.11
_exptl_crystal_size_min 0.08
_refine_diff_density_max 2.036
_refine_diff_density_min -1.057
_refine_diff_density_rms 0.162
_refine_ls_extinction_method none
_refine_ls_goodness_of_fit_ref 1.091
_refine_ls_hydrogen_treatment constr
_refine_ls_matrix_type full
_refine_ls_number_parameters 181
_refine_ls_number_reflns 3180
_refine_ls_number_restraints 1
_refine_ls_restrained_S_all 1.095
_refine_ls_R_factor_all 0.0295
_refine_ls_R_factor_gt 0.0252
_refine_ls_shift/su_max 0.002
_refine_ls_shift/su_mean 0.000
_refine_ls_structure_factor_coef Fsqd
_refine_ls_weighting_details 'calc w=1/[\s^2^(Fo^2^)+(0.0311P)^2^+10.8298P] where P=(Fo^2^+2Fc^2^)/3'
_refine_ls_weighting_scheme calc
_refine_ls_wR_factor_gt 0.0662
_refine_ls_wR_factor_ref 0.0695
_reflns_number_gt 2803
_reflns_number_total 3180
_reflns_threshold_expression >2sigma(I)
_cod_data_source_file c5dt02188j2.cif
_cod_data_source_block III
_cod_depositor_comments
;
The following automatic conversions were performed:

'_symmetry_cell_setting' value 'Orthorhombic' changed to
'orthorhombic' according to
/usr/data/users/saulius/crontab/automatic-downloads/rss-feeds/RSC/lib/dictionaries/cif_core.dic
dictionary named 'cif_core.dic' version 2.4.2 from 2011-04-26.

Automatic conversion script
Id: cif_fix_values 3271 2015-04-21 07:52:19Z andrius 

 Adding full bibliography for 7036133--7036141.cif.
;
_cod_original_sg_symbol_H-M Pbca
_cod_database_code 7036141

loop_
_symmetry_equiv_pos_as_xyz
'x, y, z'
'-x+1/2, -y, z+1/2'
'x+1/2, -y+1/2, -z'
'-x, y+1/2, -z+1/2'
'-x, -y, -z'
'x-1/2, y, -z-1/2'
'-x-1/2, y-1/2, z'
'x, -y-1/2, z-1/2'

loop_
_atom_site_label
_atom_site_type_symbol
_atom_site_fract_x
_atom_site_fract_y
_atom_site_fract_z
_atom_site_U_iso_or_equiv
_atom_site_adp_type
_atom_site_occupancy
_atom_site_symmetry_multiplicity
_atom_site_calc_flag
_atom_site_refinement_flags
Er1 Er 0.59527(2) 0.255675(11) 0.373873(6) 0.00860(9) Uani 1 1 d .
As1 As 0.98352(5) 0.25043(2) 0.383075(17) 0.01011(12) Uani 1 1 d .
S1 S 0.83276(11) 0.33883(6) 0.42270(4) 0.0122(2) Uani 1 1 d .
S2 S 0.84148(11) 0.15616(6) 0.34383(4) 0.0120(2) Uani 1 1 d .
S3 S 1.10738(12) 0.31945(7) 0.32449(4) 0.0182(2) Uani 1 1 d .
S4 S 1.12177(12) 0.18662(7) 0.43910(4) 0.0154(2) Uani 1 1 d .
N1 N 0.7178(4) 0.3436(2) 0.30314(13) 0.0136(7) Uani 1 1 d .
H1A H 0.8178 0.3416 0.3073 0.016 Uiso 1 1 calc R
H1B H 0.6964 0.3193 0.2725 0.016 Uiso 1 1 calc R
N2 N 0.4535(4) 0.3915(2) 0.35412(14) 0.0122(7) Uani 1 1 d .
H2C H 0.3562 0.3760 0.3494 0.015 Uiso 1 1 calc R
N3 N 0.4400(4) 0.3086(2) 0.44648(13) 0.0129(7) Uani 1 1 d .
H3A H 0.3621 0.2723 0.4502 0.015 Uiso 1 1 calc R
H3B H 0.4951 0.3050 0.4754 0.015 Uiso 1 1 calc R
N4 N 0.6576(4) 0.1655(2) 0.45292(14) 0.0137(7) Uani 1 1 d .
H4A H 0.7538 0.1486 0.4505 0.016 Uiso 1 1 calc R
H4B H 0.6503 0.1996 0.4808 0.016 Uiso 1 1 calc R
N5 N 0.4368(5) 0.1205(2) 0.38149(13) 0.0166(8) Uani 1 1 d .
H5C H 0.3571 0.1362 0.4012 0.020 Uiso 1 1 calc R
N6 N 0.4611(5) 0.2162(2) 0.29233(15) 0.0235(9) Uani 1 1 d .
H6A H 0.3683 0.2388 0.2926 0.028 Uiso 1 1 calc R
H6B H 0.5106 0.2377 0.2650 0.028 Uiso 1 1 calc R
C1 C 0.6698(5) 0.4344(3) 0.30220(16) 0.0142(9) Uani 1 1 d .
H1C H 0.7013 0.4614 0.2703 0.017 Uiso 1 1 calc R
H1D H 0.7151 0.4656 0.3306 0.017 Uiso 1 1 calc R
C2 C 0.5012(5) 0.4374(3) 0.30668(16) 0.0143(9) Uani 1 1 d .
H2A H 0.4678 0.4969 0.3080 0.017 Uiso 1 1 calc R
H2B H 0.4562 0.4103 0.2768 0.017 Uiso 1 1 calc R
C3 C 0.4580(5) 0.4468(3) 0.40064(16) 0.0150(9) Uani 1 1 d .
H3C H 0.4077 0.5012 0.3941 0.018 Uiso 1 1 calc R
H3D H 0.5608 0.4588 0.4103 0.018 Uiso 1 1 calc R
C4 C 0.3795(5) 0.3979(3) 0.44303(17) 0.0165(9) Uani 1 1 d .
H4C H 0.3942 0.4274 0.4756 0.020 Uiso 1 1 calc R
H4D H 0.2729 0.3958 0.4360 0.020 Uiso 1 1 calc R
C5 C 0.5651(5) 0.0883(3) 0.46179(17) 0.0197(10) Uani 1 1 d .
H5A H 0.4791 0.1034 0.4827 0.024 Uiso 1 1 calc R
H5B H 0.6230 0.0452 0.4802 0.024 Uiso 1 1 calc R
C6 C 0.5134(5) 0.0519(3) 0.41133(18) 0.0197(10) Uani 1 1 d .
H6C H 0.5985 0.0304 0.3921 0.024 Uiso 1 1 calc R
H6D H 0.4452 0.0043 0.4173 0.024 Uiso 1 1 calc R
C7 C 0.3711(7) 0.0879(3) 0.33311(18) 0.0374(15) Uani 1 1 d D
H7A H 0.3739 0.0254 0.3331 0.045 Uiso 1 1 calc R
H7B H 0.2672 0.1057 0.3310 0.045 Uiso 1 1 calc R
C8 C 0.4521(7) 0.1204(3) 0.2882(2) 0.0421(15) Uani 1 1 d D
H8A H 0.4001 0.1042 0.2569 0.051 Uiso 1 1 calc R
H8B H 0.5519 0.0959 0.2872 0.051 Uiso 1 1 calc R

loop_
_atom_site_aniso_label
_atom_site_aniso_U_11
_atom_site_aniso_U_22
_atom_site_aniso_U_33
_atom_site_aniso_U_23
_atom_site_aniso_U_13
_atom_site_aniso_U_12
Er1 0.00827(13) 0.00877(13) 0.00876(13) -0.00017(6) 0.00003(6) -0.00003(6)
As1 0.0075(2) 0.0140(2) 0.0088(2) -0.00065(15) 0.00016(16) -0.00019(15)
S1 0.0105(5) 0.0137(5) 0.0125(5) -0.0038(4) 0.0004(4) -0.0010(4)
S2 0.0101(5) 0.0130(5) 0.0130(5) -0.0036(4) -0.0004(4) 0.0011(4)
S3 0.0124(5) 0.0313(6) 0.0108(6) 0.0021(4) 0.0013(4) -0.0069(4)
S4 0.0128(5) 0.0192(6) 0.0142(6) -0.0002(4) -0.0034(4) 0.0029(4)
N1 0.0120(18) 0.0187(19) 0.0099(18) 0.0002(14) 0.0017(14) 0.0018(14)
N2 0.0121(17) 0.0126(17) 0.0119(19) 0.0003(14) -0.0002(15) -0.0011(14)
N3 0.0130(17) 0.0131(17) 0.0125(19) 0.0003(14) 0.0004(15) 0.0005(14)
N4 0.0128(18) 0.0122(17) 0.0161(19) 0.0008(14) -0.0020(15) 0.0011(14)
N5 0.024(2) 0.0151(19) 0.011(2) 0.0006(14) -0.0023(15) -0.0070(16)
N6 0.039(2) 0.016(2) 0.016(2) 0.0043(15) -0.0085(18) -0.0092(17)
C1 0.016(2) 0.015(2) 0.012(2) 0.0011(16) 0.0025(17) -0.0016(17)
C2 0.014(2) 0.016(2) 0.013(2) 0.0041(17) -0.0008(17) 0.0006(17)
C3 0.021(2) 0.010(2) 0.013(2) -0.0003(16) 0.0025(19) 0.0017(16)
C4 0.018(2) 0.016(2) 0.016(2) -0.0008(17) 0.0063(19) 0.0006(17)
C5 0.025(2) 0.022(2) 0.012(2) 0.0058(18) -0.0020(19) -0.0052(19)
C6 0.021(2) 0.014(2) 0.025(3) 0.0039(18) -0.002(2) -0.0004(18)
C7 0.069(4) 0.027(3) 0.016(3) 0.003(2) -0.014(3) -0.027(3)
C8 0.069(4) 0.033(3) 0.024(3) -0.004(2) -0.013(3) -0.008(3)

loop_
_atom_type_symbol
_atom_type_description
_atom_type_scat_dispersion_real
_atom_type_scat_dispersion_imag
_atom_type_scat_source
C C 0.0033 0.0016 'International Tables Vol C Tables 4.2.6.8 and 6.1.1.4'
H H 0.0000 0.0000 'International Tables Vol C Tables 4.2.6.8 and 6.1.1.4'
As As 0.0499 2.0058 'International Tables Vol C Tables 4.2.6.8 and 6.1.1.4'
Er Er -0.2586 4.9576 'International Tables Vol C Tables 4.2.6.8 and 6.1.1.4'
N N 0.0061 0.0033 'International Tables Vol C Tables 4.2.6.8 and 6.1.1.4'
S S 0.1246 0.1234 'International Tables Vol C Tables 4.2.6.8 and 6.1.1.4'

loop_
_geom_angle_atom_site_label_1
_geom_angle_atom_site_label_2
_geom_angle_atom_site_label_3
_geom_angle
N3 Er1 N6 117.05(14)
N3 Er1 N2 66.16(11)
N6 Er1 N2 77.92(12)
N3 Er1 N1 127.94(11)
N6 Er1 N1 74.10(12)
N2 Er1 N1 67.63(11)
N3 Er1 N5 84.34(12)
N6 Er1 N5 66.27(12)
N2 Er1 N5 115.27(13)
N1 Er1 N5 137.84(11)
N3 Er1 N4 72.00(11)
N6 Er1 N4 130.65(11)
N2 Er1 N4 137.39(11)
N1 Er1 N4 141.69(11)
N5 Er1 N4 66.78(11)
N3 Er1 S1 85.83(8)
N6 Er1 S1 149.35(9)
N2 Er1 S1 95.13(8)
N1 Er1 S1 75.66(8)
N5 Er1 S1 140.48(8)
N4 Er1 S1 73.76(8)
N3 Er1 S2 146.52(8)
N6 Er1 S2 90.35(10)
N2 Er1 S2 143.35(8)
N1 Er1 S2 75.79(8)
N5 Er1 S2 90.31(10)
N4 Er1 S2 75.52(8)
S1 Er1 S2 77.47(3)
S4 As1 S3 114.16(5)
S4 As1 S1 108.95(4)
S3 As1 S1 109.71(4)
S4 As1 S2 109.97(4)
S3 As1 S2 107.42(4)
S1 As1 S2 106.33(4)
As1 S1 Er1 88.00(3)
As1 S2 Er1 87.60(3)
C1 N1 Er1 113.6(2)
C1 N1 H1A 108.9
Er1 N1 H1A 108.9
C1 N1 H1B 108.9
Er1 N1 H1B 108.9
H1A N1 H1B 107.7
C3 N2 C2 113.0(3)
C3 N2 Er1 107.7(2)
C2 N2 Er1 115.3(2)
C3 N2 H2C 106.8
C2 N2 H2C 106.8
Er1 N2 H2C 106.8
C4 N3 Er1 117.7(2)
C4 N3 H3A 107.9
Er1 N3 H3A 107.9
C4 N3 H3B 107.9
Er1 N3 H3B 107.9
H3A N3 H3B 107.2
C5 N4 Er1 116.7(3)
C5 N4 H4A 108.1
Er1 N4 H4A 108.1
C5 N4 H4B 108.1
Er1 N4 H4B 108.1
H4A N4 H4B 107.3
C7 N5 C6 112.6(4)
C7 N5 Er1 116.0(3)
C6 N5 Er1 112.0(3)
C7 N5 H5C 105.0
C6 N5 H5C 105.0
Er1 N5 H5C 105.0
C8 N6 Er1 109.2(3)
C8 N6 H6A 109.8
Er1 N6 H6A 109.8
C8 N6 H6B 109.8
Er1 N6 H6B 109.8
H6A N6 H6B 108.3
N1 C1 C2 108.6(3)
N1 C1 H1C 110.0
C2 C1 H1C 110.0
N1 C1 H1D 110.0
C2 C1 H1D 110.0
H1C C1 H1D 108.4
N2 C2 C1 109.6(3)
N2 C2 H2A 109.8
C1 C2 H2A 109.8
N2 C2 H2B 109.8
C1 C2 H2B 109.8
H2A C2 H2B 108.2
N2 C3 C4 106.9(3)
N2 C3 H3C 110.3
C4 C3 H3C 110.3
N2 C3 H3D 110.3
C4 C3 H3D 110.3
H3C C3 H3D 108.6
N3 C4 C3 110.0(3)
N3 C4 H4C 109.7
C3 C4 H4C 109.7
N3 C4 H4D 109.7
C3 C4 H4D 109.7
H4C C4 H4D 108.2
N4 C5 C6 110.0(3)
N4 C5 H5A 109.7
C6 C5 H5A 109.7
N4 C5 H5B 109.7
C6 C5 H5B 109.7
H5A C5 H5B 108.2
N5 C6 C5 109.3(4)
N5 C6 H6C 109.8
C5 C6 H6C 109.8
N5 C6 H6D 109.8
C5 C6 H6D 109.8
H6C C6 H6D 108.3
C8 C7 N5 111.4(4)
C8 C7 H7A 109.4
N5 C7 H7A 109.4
C8 C7 H7B 109.4
N5 C7 H7B 109.4
H7A C7 H7B 108.0
C7 C8 N6 108.2(4)
C7 C8 H8A 110.1
N6 C8 H8A 110.1
C7 C8 H8B 110.1
N6 C8 H8B 110.1
H8A C8 H8B 108.4

loop_
_geom_bond_atom_site_label_1
_geom_bond_atom_site_label_2
_geom_bond_distance
Er1 N3 2.480(3)
Er1 N6 2.509(4)
Er1 N2 2.509(3)
Er1 N1 2.535(3)
Er1 N5 2.536(4)
Er1 N4 2.545(3)
Er1 S1 2.7874(10)
Er1 S2 2.7974(10)
As1 S4 2.1494(11)
As1 S3 2.1640(12)
As1 S1 2.1793(11)
As1 S2 2.1869(11)
N1 C1 1.472(5)
N1 H1A 0.9000
N1 H1B 0.9000
N2 C3 1.482(5)
N2 C2 1.485(5)
N2 H2C 0.9100
N3 C4 1.488(5)
N3 H3A 0.9000
N3 H3B 0.9000
N4 C5 1.472(5)
N4 H4A 0.9000
N4 H4B 0.9000
N5 C7 1.476(6)
N5 C6 1.483(5)
N5 H5C 0.9100
N6 C8 1.490(6)
N6 H6A 0.9000
N6 H6B 0.9000
C1 C2 1.512(6)
C1 H1C 0.9700
C1 H1D 0.9700
C2 H2A 0.9700
C2 H2B 0.9700
C3 C4 1.509(6)
C3 H3C 0.9700
C3 H3D 0.9700
C4 H4C 0.9700
C4 H4D 0.9700
C5 C6 1.499(6)
C5 H5A 0.9700
C5 H5B 0.9700
C6 H6C 0.9700
C6 H6D 0.9700
C7 C8 1.461(6)
C7 H7A 0.9700
C7 H7B 0.9700
C8 H8A 0.9700
C8 H8B 0.9700
